data_1571383
loop_
_publ_author_name
'Yamba, Zaina'
'Peoble, Anna'
'Novikov, Egor'
'Casta\~neda, Ra\'ul'
'Timofeeva, Tatiana'

_publ_section_title
;
 Interplay of Isomorphs and Polymorphs of Amidino-Copper(II) Complexes
 with Different Halides
;
_journal_issue 4
_journal_name_full Crystals
_journal_page_first 319
_journal_paper_doi 10.3390/cryst14040319
_journal_volume 14
_journal_year 2024
_chemical_formula_moiety 'C6 H7 Cl2 Cu N3'
_chemical_formula_sum 'C6 H7 Cl2 Cu N3'
_chemical_formula_weight 255.59
_space_group_crystal_system monoclinic
_space_group_IT_number 14
_space_group_name_Hall '-P 2yn'
_space_group_name_H-M_alt 'P 1 21/n 1'
_atom_sites_solution_hydrogens mixed
_atom_sites_solution_primary dual
_audit_creation_date 2020-10-01
_audit_creation_method
;
Olex2 1.3-beta
(compiled 2020.07.31 svn.rc2a7746 for OlexSys, GUI svn.r6145)
;
_cell_angle_alpha 90
_cell_angle_beta 103.022(4)
_cell_angle_gamma 90
_cell_formula_units_Z 4
_cell_length_a 8.3731(4)
_cell_length_b 10.9315(6)
_cell_length_c 9.5637(3)
_cell_measurement_reflns_used 6031
_cell_measurement_temperature 100
_cell_measurement_theta_max 44.1010
_cell_measurement_theta_min 2.2940
_cell_volume 852.86(7)
_computing_cell_refinement 'CrysAlisPro 1.171.40.53 (Rigaku OD, 2019)'
_computing_data_collection 'CrysAlisPro 1.171.40.53 (Rigaku OD, 2019)'
_computing_data_reduction 'CrysAlisPro 1.171.40.53 (Rigaku OD, 2019)'
_computing_molecular_graphics 'Olex2 1.3-beta (Dolomanov et al., 2009)'
_computing_publication_material 'Olex2 1.3-beta (Dolomanov et al., 2009)'
_computing_structure_refinement 'XL  (Sheldrick, 2008)'
_computing_structure_solution 'SHELXT 2018/2 (Sheldrick, 2018)'
_diffrn_ambient_temperature 100
_diffrn_detector 'CCD plate'
_diffrn_measured_fraction_theta_full 0.981
_diffrn_measured_fraction_theta_max 0.919
_diffrn_measurement_details
;
List of Runs (angles in degrees, time in seconds):

  # Type    Start    End  Width  t~exp~   \w     \q     \k     \f   Frames
--------------------------------------------------------------------------
  1  \w    -53.74 145.76   0.50   10.00    --  -19.86  73.75 -25.74  399
  2  \w    -90.54 109.16   0.30   10.00    --  -58.51  73.75 -25.74  665
  3  \w    -26.34 109.10   0.30   10.00    --  -58.51  73.75 154.26  451
;
_diffrn_measurement_device 'abstract diffractometer'
_diffrn_measurement_device_type 'Saxi-CrysAlisPro-abstract goniometer imported SAXI images'
_diffrn_measurement_method '\w scans'
_diffrn_orient_matrix_type 'CrysAlisPro convention (1999,Acta A55,543-557)'
_diffrn_orient_matrix_UB_11 0.0138580000
_diffrn_orient_matrix_UB_12 0.0005091000
_diffrn_orient_matrix_UB_13 0.0759231000
_diffrn_orient_matrix_UB_21 -0.0181513000
_diffrn_orient_matrix_UB_22 0.0634188000
_diffrn_orient_matrix_UB_23 -0.0016964000
_diffrn_orient_matrix_UB_31 -0.0839475000
_diffrn_orient_matrix_UB_32 -0.0136473000
_diffrn_orient_matrix_UB_33 -0.0048869000
_diffrn_radiation_monochromator graphite
_diffrn_radiation_probe x-ray
_diffrn_radiation_type 'Mo K\a'
_diffrn_radiation_wavelength 0.71073
_diffrn_reflns_av_R_equivalents 0.0463
_diffrn_reflns_av_unetI/netI 0.0465
_diffrn_reflns_Laue_measured_fraction_full 0.981
_diffrn_reflns_Laue_measured_fraction_max 0.919
_diffrn_reflns_limit_h_max 12
_diffrn_reflns_limit_h_min -11
_diffrn_reflns_limit_k_max 15
_diffrn_reflns_limit_k_min -15
_diffrn_reflns_limit_l_max 14
_diffrn_reflns_limit_l_min -14
_diffrn_reflns_number 7902
_diffrn_reflns_point_group_measured_fraction_full 0.981
_diffrn_reflns_point_group_measured_fraction_max 0.919
_diffrn_reflns_theta_full 25.242
_diffrn_reflns_theta_max 32.995
_diffrn_reflns_theta_min 2.872
_diffrn_source 'fine-focus sealed X-ray tube'
_diffrn_source_type 'Enhance (Mo) X-ray Source'
_exptl_absorpt_coefficient_mu 3.127
_exptl_absorpt_correction_T_max 1.00000
_exptl_absorpt_correction_T_min 0.83041
_exptl_absorpt_correction_type multi-scan
_exptl_absorpt_process_details
;
CrysAlisPro 1.171.40.53 (Rigaku Oxford Diffraction, 2019)
Empirical absorption correction using spherical harmonics,
 implemented in SCALE3 ABSPACK scaling algorithm.
;
_exptl_crystal_colour green
_exptl_crystal_colour_primary green
_exptl_crystal_density_diffrn 1.991
_exptl_crystal_description needle
_exptl_crystal_F_000 508
_exptl_crystal_size_max 0.5
_exptl_crystal_size_mid 0.25
_exptl_crystal_size_min 0.15
_refine_diff_density_max 0.922
_refine_diff_density_min -0.608
_refine_diff_density_rms 0.137
_refine_ls_extinction_method none
_refine_ls_goodness_of_fit_ref 1.050
_refine_ls_hydrogen_treatment mixed
_refine_ls_matrix_type full
_refine_ls_number_parameters 121
_refine_ls_number_reflns 2956
_refine_ls_number_restraints 3
_refine_ls_restrained_S_all 1.050
_refine_ls_R_factor_all 0.0560
_refine_ls_R_factor_gt 0.0420
_refine_ls_shift/su_max 0.001
_refine_ls_shift/su_mean 0.000
_refine_ls_structure_factor_coef Fsqd
_refine_ls_weighting_details 'w=1/[\s^2^(Fo^2^)+(0.0310P)^2^+1.5002P] where P=(Fo^2^+2Fc^2^)/3'
_refine_ls_weighting_scheme calc
_refine_ls_wR_factor_gt 0.0889
_refine_ls_wR_factor_ref 0.0980
_reflns_Friedel_coverage 0.000
_reflns_number_gt 2376
_reflns_number_total 2956
_reflns_threshold_expression 'I > 2\s(I)'
_cod_data_source_file Crystals-CIFS.cif
_cod_data_source_block 8
_cod_database_code 1571383
_shelx_shelxl_version_number 2018/3
_shelx_space_group_comment
;
The symmetry employed for this shelxl refinement is uniquely defined
by the following loop, which should always be used as a source of
symmetry information in preference to the above space-group names.
They are only intended as comments.
;
_shelx_estimated_absorpt_t_max 0.651
_shelx_estimated_absorpt_t_min 0.304
_reflns_odcompleteness_completeness 82.33
_reflns_odcompleteness_iscentric 1
_reflns_odcompleteness_theta 44.29
_olex2_refinement_description
;
1. Fixed Uiso
 At 1.2 times of:
  All C(H) groups
2. Restrained distances
 N1-H1B \\sim N1-H1A \\sim N2-H2
 with sigma of 0.02
3.a Aromatic/amide H refined with riding coordinates:
 C3(H3), C6(H6), C4(H4), C5(H5)
;
_olex2_submission_special_instructions 'No special instructions were received'
_oxdiff_exptl_absorpt_empirical_details
;
Empirical correction (ABSPACK) includes:
- Absorption correction using spherical harmonics
- Frame scaling
- Detector area scaling
;
_oxdiff_exptl_absorpt_empirical_full_max 1.261
_oxdiff_exptl_absorpt_empirical_full_min 0.830

loop_
_space_group_symop_operation_xyz
'x, y, z'
'-x+1/2, y+1/2, -z+1/2'
'-x, -y, -z'
'x-1/2, -y-1/2, z-1/2'

loop_
_atom_site_label
_atom_site_type_symbol
_atom_site_fract_x
_atom_site_fract_y
_atom_site_fract_z
_atom_site_U_iso_or_equiv
_atom_site_adp_type
_atom_site_occupancy
_atom_site_site_symmetry_order
_atom_site_calc_flag
_atom_site_refinement_flags_posn
_atom_site_refinement_flags_adp
_atom_site_refinement_flags_occupancy
_atom_site_disorder_assembly
_atom_site_disorder_group
Cu1 Cu 0.19953(4) 0.53534(3) 0.59322(3) 0.01624(10) Uani 1 1 d . . . . .
Cl2 Cl 0.08092(8) 0.34825(6) 0.54524(6) 0.01883(14) Uani 1 1 d . . . . .
Cl1 Cl 0.16632(9) 0.53386(7) 0.82280(6) 0.02018(14) Uani 1 1 d . . . . .
N3 N 0.2969(3) 0.5383(2) 0.4154(2) 0.0159(4) Uani 1 1 d . . . . .
N2 N 0.3276(3) 0.6855(2) 0.6296(2) 0.0204(5) Uani 1 1 d D . . . .
H2 H 0.337(5) 0.727(3) 0.705(3) 0.025(10) Uiso 1 1 d D . . . .
N1 N 0.5186(3) 0.8098(3) 0.5551(3) 0.0232(5) Uani 1 1 d D . . . .
H1A H 0.514(5) 0.864(3) 0.615(4) 0.038(12) Uiso 1 1 d D . . . .
H1B H 0.563(5) 0.830(4) 0.489(4) 0.036(12) Uiso 1 1 d D . . . .
C2 C 0.3936(3) 0.6364(3) 0.4099(3) 0.0157(5) Uani 1 1 d . . . . .
C1 C 0.4144(3) 0.7166(3) 0.5394(3) 0.0177(5) Uani 1 1 d . . . . .
C3 C 0.4636(4) 0.6579(3) 0.2939(3) 0.0190(5) Uani 1 1 d . . . . .
H3 H 0.532044 0.727095 0.292908 0.023 Uiso 1 1 calc R U . . .
C6 C 0.2687(4) 0.4589(3) 0.3060(3) 0.0186(5) Uani 1 1 d . . . . .
H6 H 0.201641 0.389572 0.310399 0.022 Uiso 1 1 calc R U . . .
C4 C 0.4321(4) 0.5766(3) 0.1791(3) 0.0204(5) Uani 1 1 d . . . . .
H4 H 0.476448 0.590418 0.097383 0.024 Uiso 1 1 calc R U . . .
C5 C 0.3346(4) 0.4750(3) 0.1859(3) 0.0205(5) Uani 1 1 d . . . . .
H5 H 0.313134 0.417194 0.109737 0.025 Uiso 1 1 calc R U . . .

loop_
_atom_site_aniso_label
_atom_site_aniso_U_11
_atom_site_aniso_U_22
_atom_site_aniso_U_33
_atom_site_aniso_U_23
_atom_site_aniso_U_13
_atom_site_aniso_U_12
Cu1 0.01705(18) 0.01835(19) 0.01411(14) -0.00029(11) 0.00518(11) -0.00135(12)
Cl2 0.0205(3) 0.0168(3) 0.0189(3) 0.0009(2) 0.0040(2) -0.0009(2)
Cl1 0.0249(3) 0.0219(3) 0.0152(2) 0.0008(2) 0.0076(2) 0.0001(3)
N3 0.0148(11) 0.0177(12) 0.0147(9) -0.0002(8) 0.0026(7) 0.0012(8)
N2 0.0224(13) 0.0232(13) 0.0166(9) -0.0031(9) 0.0062(8) -0.0046(9)
N1 0.0259(14) 0.0208(14) 0.0249(11) -0.0040(9) 0.0098(10) -0.0039(10)
C2 0.0142(12) 0.0181(13) 0.0143(9) 0.0010(9) 0.0023(8) 0.0023(9)
C1 0.0170(13) 0.0182(14) 0.0177(10) -0.0008(9) 0.0033(8) 0.0005(10)
C3 0.0201(14) 0.0189(14) 0.0193(11) 0.0033(10) 0.0071(9) 0.0012(10)
C6 0.0176(13) 0.0210(14) 0.0168(10) -0.0018(9) 0.0033(9) -0.0004(10)
C4 0.0203(14) 0.0252(15) 0.0159(10) -0.0004(10) 0.0048(9) 0.0037(11)
C5 0.0215(14) 0.0244(15) 0.0159(10) -0.0023(10) 0.0046(9) 0.0022(11)

loop_
_atom_type_symbol
_atom_type_description
_atom_type_scat_dispersion_real
_atom_type_scat_dispersion_imag
_atom_type_scat_source
C C 0.0033 0.0016 'International Tables Vol C Tables 4.2.6.8 and 6.1.1.4'
H H 0.0000 0.0000 'International Tables Vol C Tables 4.2.6.8 and 6.1.1.4'
Cl Cl 0.1484 0.1585 'International Tables Vol C Tables 4.2.6.8 and 6.1.1.4'
Cu Cu 0.3201 1.2651 'International Tables Vol C Tables 4.2.6.8 and 6.1.1.4'
N N 0.0061 0.0033 'International Tables Vol C Tables 4.2.6.8 and 6.1.1.4'

loop_
_geom_angle_atom_site_label_1
_geom_angle_atom_site_label_2
_geom_angle_atom_site_label_3
_geom_angle
_geom_angle_site_symmetry_1
_geom_angle_site_symmetry_3
_geom_angle_publ_flag
Cl2 Cu1 Cl2 91.86(2) . 3_566 ?
Cl1 Cu1 Cl2 101.09(3) . 3_566 ?
Cl1 Cu1 Cl2 92.61(3) . . ?
N3 Cu1 Cl2 92.85(6) . 3_566 ?
N3 Cu1 Cl2 94.84(7) . . ?
N3 Cu1 Cl1 163.97(7) . . ?
N2 Cu1 Cl2 172.33(8) . . ?
N2 Cu1 Cl2 94.16(8) . 3_566 ?
N2 Cu1 Cl1 90.89(7) . . ?
N2 Cu1 N3 80.13(10) . . ?
Cu1 Cl2 Cu1 88.14(2) . 3_566 ?
C2 N3 Cu1 113.55(17) . . ?
C6 N3 Cu1 127.31(19) . . ?
C6 N3 C2 119.1(2) . . ?
Cu1 N2 H2 123(3) . . ?
C1 N2 Cu1 118.1(2) . . ?
C1 N2 H2 118(3) . . ?
H1A N1 H1B 116(4) . . ?
C1 N1 H1A 120(3) . . ?
C1 N1 H1B 121(3) . . ?
N3 C2 C1 113.1(2) . . ?
N3 C2 C3 122.0(2) . . ?
C3 C2 C1 124.9(3) . . ?
N2 C1 N1 125.5(3) . . ?
N2 C1 C2 114.9(3) . . ?
N1 C1 C2 119.6(2) . . ?
C2 C3 H3 120.5 . . ?
C2 C3 C4 118.9(3) . . ?
C4 C3 H3 120.5 . . ?
N3 C6 H6 119.0 . . ?
N3 C6 C5 122.0(3) . . ?
C5 C6 H6 119.0 . . ?
C3 C4 H4 120.5 . . ?
C5 C4 C3 118.9(2) . . ?
C5 C4 H4 120.5 . . ?
C6 C5 H5 120.5 . . ?
C4 C5 C6 119.0(3) . . ?
C4 C5 H5 120.5 . . ?

loop_
_geom_bond_atom_site_label_1
_geom_bond_atom_site_label_2
_geom_bond_distance
_geom_bond_site_symmetry_2
_geom_bond_publ_flag
Cu1 Cl2 2.2748(8) . ?
Cu1 Cl2 2.7360(8) 3_566 ?
Cu1 Cl1 2.2746(7) . ?
Cu1 N3 2.045(2) . ?
Cu1 N2 1.949(3) . ?
N3 C2 1.351(4) . ?
N3 C6 1.339(3) . ?
N2 H2 0.84(3) . ?
N2 C1 1.292(4) . ?
N1 H1A 0.83(3) . ?
N1 H1B 0.83(3) . ?
N1 C1 1.328(4) . ?
C2 C1 1.495(4) . ?
C2 C3 1.387(4) . ?
C3 H3 0.9500 . ?
C3 C4 1.391(4) . ?
C6 H6 0.9500 . ?
C6 C5 1.393(4) . ?
C4 H4 0.9500 . ?
C4 C5 1.389(4) . ?
C5 H5 0.9500 . ?

loop_
_geom_torsion_atom_site_label_1
_geom_torsion_atom_site_label_2
_geom_torsion_atom_site_label_3
_geom_torsion_atom_site_label_4
_geom_torsion
_geom_torsion_site_symmetry_1
_geom_torsion_site_symmetry_2
_geom_torsion_site_symmetry_3
_geom_torsion_site_symmetry_4
_geom_torsion_publ_flag
Cu1 N3 C2 C1 3.2(3) . . . . ?
Cu1 N3 C2 C3 -176.5(2) . . . . ?
Cu1 N3 C6 C5 175.9(2) . . . . ?
Cu1 N2 C1 N1 -173.9(2) . . . . ?
Cu1 N2 C1 C2 4.8(3) . . . . ?
N3 C2 C1 N2 -5.2(4) . . . . ?
N3 C2 C1 N1 173.6(3) . . . . ?
N3 C2 C3 C4 0.6(4) . . . . ?
N3 C6 C5 C4 -0.3(4) . . . . ?
C2 N3 C6 C5 -0.6(4) . . . . ?
C2 C3 C4 C5 -1.5(4) . . . . ?
C1 C2 C3 C4 -179.0(3) . . . . ?
C3 C2 C1 N2 174.5(3) . . . . ?
C3 C2 C1 N1 -6.7(4) . . . . ?
C3 C4 C5 C6 1.3(4) . . . . ?
C6 N3 C2 C1 -179.8(2) . . . . ?
C6 N3 C2 C3 0.5(4) . . . . ?
